data_7010415
loop_
_publ_author_name
'Armstrong, David R.'
'Clegg, William'
'Mulvey, Robert E.'
'Rowlings, Ren\'e B.'

_publ_section_title
;
 Synthesis and crystal structure of the new heteroleptic magnesium
 bis(amide) [{Mg[\m-N(H)Ph][N(SiMe3)2]&#x00B7;THF&#x200A;}2], and
 density functional MO calculations on model systems&#x200A;&#x2020;
;
_journal_issue 4
_journal_name_full 'Journal of the Chemical Society, Dalton Transactions'
_journal_page_first 409
_journal_paper_doi 10.1039/b008756o
_journal_year 2001
_chemical_formula_sum 'C32 H64 Mg2 N4 O2 Si4'
_chemical_formula_weight 697.85
_chemical_name_systematic
;
?
;
_space_group_IT_number 14
_symmetry_cell_setting monoclinic
_symmetry_space_group_name_Hall '-P 2yn'
_symmetry_space_group_name_H-M 'P 1 21/n 1'
_atom_sites_solution_hydrogens geom
_atom_sites_solution_primary direct
_atom_sites_solution_secondary difmap
_audit_creation_method SHELXL
_cell_angle_alpha 90.00
_cell_angle_beta 95.616(2)
_cell_angle_gamma 90.00
_cell_formula_units_Z 2
_cell_length_a 8.9338(4)
_cell_length_b 21.3111(10)
_cell_length_c 10.8059(5)
_cell_measurement_reflns_used 11358
_cell_measurement_temperature 160(2)
_cell_measurement_theta_max 28.27
_cell_measurement_theta_min 1.90
_cell_volume 2047.45(16)
_computing_cell_refinement 'local programs'
_computing_data_collection 'Siemens SMART'
_computing_data_reduction 'Siemens SAINT'
_computing_molecular_graphics 'Siemens SHELXTL'
_computing_publication_material 'SHELXTL and local programs'
_computing_structure_refinement 'Siemens SHELXTL'
_computing_structure_solution 'Siemens SHELXTL'
_diffrn_ambient_temperature 160(2)
_diffrn_measurement_device 'Siemens SMART CCD diffractometer'
_diffrn_measurement_method '\w rotation with narrow frames'
_diffrn_radiation_monochromator graphite
_diffrn_radiation_source 'fine-focus sealed tube'
_diffrn_radiation_type MoK\a
_diffrn_radiation_wavelength 0.71073
_diffrn_reflns_av_R_equivalents 0.0171
_diffrn_reflns_av_sigmaI/netI 0.0179
_diffrn_reflns_limit_h_max 11
_diffrn_reflns_limit_h_min -11
_diffrn_reflns_limit_k_max 28
_diffrn_reflns_limit_k_min -24
_diffrn_reflns_limit_l_max 14
_diffrn_reflns_limit_l_min -14
_diffrn_reflns_number 14245
_diffrn_reflns_theta_max 28.45
_diffrn_reflns_theta_min 2.12
_diffrn_standards_decay_% 0
_diffrn_standards_number 0
_exptl_absorpt_coefficient_mu 0.207
_exptl_absorpt_correction_type none
_exptl_crystal_colour colourless
_exptl_crystal_density_diffrn 1.132
_exptl_crystal_description block
_exptl_crystal_F_000 760
_exptl_crystal_size_max 0.60
_exptl_crystal_size_mid 0.50
_exptl_crystal_size_min 0.40
_refine_diff_density_max 0.319
_refine_diff_density_min -0.198
_refine_diff_density_rms 0.040
_refine_ls_extinction_method none
_refine_ls_goodness_of_fit_all 1.091
_refine_ls_goodness_of_fit_obs 1.112
_refine_ls_matrix_type full
_refine_ls_number_parameters 205
_refine_ls_number_reflns 4728
_refine_ls_number_restraints 0
_refine_ls_restrained_S_all 1.091
_refine_ls_restrained_S_obs 1.112
_refine_ls_R_factor_all 0.0358
_refine_ls_R_factor_obs 0.0299
_refine_ls_shift/esd_max 0.003
_refine_ls_shift/esd_mean 0.000
_refine_ls_structure_factor_coef Fsqd
_refine_ls_weighting_details 'w=1/[\s^2^(Fo^2^)+(0.0358P)^2^+0.6762P] where P=(Fo^2^+2Fc^2^)/3'
_refine_ls_weighting_scheme calc
_refine_ls_wR_factor_all 0.0803
_refine_ls_wR_factor_obs 0.0770
_reflns_number_observed 4204
_reflns_number_total 4728
_reflns_observed_criterion >2sigma(I)
_cod_data_source_file b008756o.txt
_cod_data_source_block rem157
_cod_depositor_comments
;
The following automatic conversions were performed:

'_refine_ls_weighting_scheme' value 'calc
w=1/[\s^2^(Fo^2^)+(0.0358P)^2^+0.6762P] where P=(Fo^2^+2Fc^2^)/3' was
changed to 'calc'. New tag '_refine_ls_weighting_details' was
created. The value of the new tag was set to
'w=1/[\s^2^(Fo^2^)+(0.0358P)^2^+0.6762P] where P=(Fo^2^+2Fc^2^)/3'.

Automatic conversion script
Id: cif_fix_values 3143 2015-03-26 13:38:13Z robertas 
;
_cod_original_sg_symbol_H-M P2(1)/n
_cod_database_code 7010415

loop_
_symmetry_equiv_pos_as_xyz
'x, y, z'
'-x+1/2, y+1/2, -z+1/2'
'-x, -y, -z'
'x-1/2, -y-1/2, z-1/2'

loop_
_atom_site_aniso_label
_atom_site_aniso_U_11
_atom_site_aniso_U_22
_atom_site_aniso_U_33
_atom_site_aniso_U_23
_atom_site_aniso_U_13
_atom_site_aniso_U_12
Mg 0.0237(2) 0.01709(19) 0.01772(19) -0.00002(14) 0.00161(15) 0.00115(15)
N1 0.0243(5) 0.0185(5) 0.0201(5) -0.0009(4) 0.0042(4) -0.0007(4)
C1 0.0214(6) 0.0234(6) 0.0178(5) 0.0009(4) -0.0007(4) 0.0048(4)
C2 0.0243(6) 0.0301(7) 0.0244(6) 0.0020(5) 0.0040(5) 0.0052(5)
C3 0.0367(8) 0.0447(8) 0.0248(6) -0.0005(6) 0.0080(5) 0.0149(6)
C4 0.0528(9) 0.0367(8) 0.0281(7) -0.0107(6) -0.0004(6) 0.0163(7)
C5 0.0489(9) 0.0242(7) 0.0333(7) -0.0057(5) -0.0050(6) 0.0034(6)
C6 0.0335(7) 0.0241(6) 0.0243(6) -0.0001(5) 0.0012(5) 0.0006(5)
O1 0.0322(5) 0.0232(4) 0.0193(4) -0.0006(3) 0.0010(3) -0.0060(4)
C7 0.0350(7) 0.0301(7) 0.0198(6) 0.0004(5) 0.0038(5) -0.0046(5)
C8 0.0354(7) 0.0291(7) 0.0242(6) -0.0014(5) -0.0028(5) -0.0005(5)
C9 0.0357(7) 0.0222(6) 0.0341(7) -0.0036(5) -0.0041(5) -0.0009(5)
C10 0.0362(7) 0.0261(6) 0.0292(6) 0.0032(5) 0.0007(5) -0.0086(5)
N2 0.0233(5) 0.0177(5) 0.0222(5) 0.0010(4) 0.0040(4) 0.0014(4)
Si1 0.02662(18) 0.01925(17) 0.02298(16) 0.00166(12) 0.00507(13) -0.00118(13)
C11 0.0358(7) 0.0327(7) 0.0373(7) 0.0032(6) 0.0161(6) 0.0041(6)
C12 0.0453(9) 0.0477(9) 0.0369(8) 0.0031(7) -0.0015(6) -0.0222(7)
C13 0.0514(9) 0.0252(7) 0.0480(8) 0.0104(6) 0.0211(7) 0.0055(6)
Si2 0.02246(17) 0.02374(17) 0.02455(17) 0.00120(13) 0.00298(12) 0.00391(13)
C14 0.0346(8) 0.0669(11) 0.0347(8) 0.0065(7) -0.0055(6) 0.0071(7)
C15 0.0244(7) 0.0389(8) 0.0526(9) 0.0081(7) 0.0088(6) -0.0003(6)
C16 0.0418(8) 0.0344(8) 0.0487(9) -0.0066(7) 0.0149(7) 0.0091(6)

loop_
_atom_site_label
_atom_site_type_symbol
_atom_site_fract_x
_atom_site_fract_y
_atom_site_fract_z
_atom_site_U_iso_or_equiv
_atom_site_thermal_displace_type
_atom_site_occupancy
_atom_site_calc_flag
_atom_site_refinement_flags
_atom_site_disorder_group
Mg Mg 0.39704(4) 0.531041(18) 0.40005(3) 0.01953(10) Uani 1 d . .
N1 N 0.62404(11) 0.49761(5) 0.41633(9) 0.0209(2) Uani 1 d . .
H1 H 0.6910 0.5310 0.4153 0.025 Uiso 1 calc R .
C1 C 0.65659(13) 0.45137(6) 0.32897(10) 0.0210(2) Uani 1 d . .
C2 C 0.74990(14) 0.46255(6) 0.23438(11) 0.0262(3) Uani 1 d . .
H2 H 0.7983 0.5021 0.2300 0.031 Uiso 1 calc R .
C3 C 0.77270(17) 0.41668(7) 0.14693(12) 0.0351(3) Uani 1 d . .
H3 H 0.8350 0.4255 0.0827 0.042 Uiso 1 calc R .
C4 C 0.70618(19) 0.35844(7) 0.15191(13) 0.0395(4) Uani 1 d . .
H4 H 0.7215 0.3274 0.0914 0.047 Uiso 1 calc R .
C5 C 0.61662(18) 0.34607(7) 0.24660(13) 0.0360(3) Uani 1 d . .
H5 H 0.5714 0.3059 0.2518 0.043 Uiso 1 calc R .
C6 C 0.59227(15) 0.39169(6) 0.33407(12) 0.0274(3) Uani 1 d . .
H6 H 0.5308 0.3822 0.3986 0.033 Uiso 1 calc R .
O1 O 0.29358(10) 0.47104(4) 0.27385(7) 0.02504(19) Uani 1 d . .
C7 C 0.31329(15) 0.48472(6) 0.14375(11) 0.0282(3) Uani 1 d . .
H7A H 0.4118 0.4693 0.1218 0.034 Uiso 1 calc R .
H7B H 0.3064 0.5304 0.1273 0.034 Uiso 1 calc R .
C8 C 0.18594(16) 0.45012(6) 0.07159(12) 0.0299(3) Uani 1 d . .
H8A H 0.2093 0.4408 -0.0142 0.036 Uiso 1 calc R .
H8B H 0.0909 0.4743 0.0684 0.036 Uiso 1 calc R .
C9 C 0.17747(16) 0.39055(6) 0.14780(13) 0.0312(3) Uani 1 d . .
H9A H 0.0781 0.3701 0.1313 0.037 Uiso 1 calc R .
H9B H 0.2570 0.3604 0.1301 0.037 Uiso 1 calc R .
C10 C 0.20166(16) 0.41444(6) 0.28001(12) 0.0306(3) Uani 1 d . .
H10A H 0.1043 0.4245 0.3120 0.037 Uiso 1 calc R .
H10B H 0.2546 0.3827 0.3351 0.037 Uiso 1 calc R .
N2 N 0.34636(11) 0.61707(5) 0.33393(9) 0.0209(2) Uani 1 d . .
Si1 Si 0.48069(4) 0.663512(15) 0.27931(3) 0.02278(9) Uani 1 d . .
C11 C 0.57566(17) 0.62358(7) 0.15309(14) 0.0345(3) Uani 1 d . .
H11A H 0.6585 0.6498 0.1298 0.052 Uiso 1 calc R .
H11B H 0.5027 0.6172 0.0804 0.052 Uiso 1 calc R .
H11C H 0.6153 0.5829 0.1833 0.052 Uiso 1 calc R .
C12 C 0.63434(19) 0.68327(8) 0.40484(14) 0.0437(4) Uani 1 d . .
H12A H 0.7136 0.7069 0.3688 0.066 Uiso 1 calc R .
H12B H 0.6766 0.6445 0.4423 0.066 Uiso 1 calc R .
H12C H 0.5929 0.7088 0.4688 0.066 Uiso 1 calc R .
C13 C 0.41116(19) 0.74021(7) 0.21022(15) 0.0405(4) Uani 1 d . .
H13A H 0.3557 0.7628 0.2703 0.061 Uiso 1 calc R .
H13B H 0.3445 0.7323 0.1343 0.061 Uiso 1 calc R .
H13C H 0.4970 0.7656 0.1900 0.061 Uiso 1 calc R .
Si2 Si 0.16429(4) 0.639313(16) 0.34038(3) 0.02354(9) Uani 1 d . .
C14 C 0.05978(18) 0.65245(9) 0.18239(14) 0.0460(4) Uani 1 d . .
H14A H -0.0450 0.6635 0.1920 0.069 Uiso 1 calc R .
H14B H 0.0625 0.6140 0.1329 0.069 Uiso 1 calc R .
H14C H 0.1074 0.6867 0.1401 0.069 Uiso 1 calc R .
C15 C 0.05557(16) 0.57618(7) 0.41420(15) 0.0383(3) Uani 1 d . .
H15A H 0.1020 0.5680 0.4986 0.057 Uiso 1 calc R .
H15B H 0.0567 0.5377 0.3646 0.057 Uiso 1 calc R .
H15C H -0.0485 0.5900 0.4178 0.057 Uiso 1 calc R .
C16 C 0.13945(18) 0.71109(7) 0.43641(15) 0.0410(3) Uani 1 d . .
H16A H 0.1877 0.7045 0.5208 0.061 Uiso 1 calc R .
H16B H 0.0319 0.7191 0.4398 0.061 Uiso 1 calc R .
H16C H 0.1858 0.7472 0.3988 0.061 Uiso 1 calc R .

loop_
_atom_type_symbol
_atom_type_description
_atom_type_scat_dispersion_real
_atom_type_scat_dispersion_imag
_atom_type_scat_source
C C 0.0033 0.0016 'International Tables Vol C Tables 4.2.6.8 and 6.1.1.4'
H H 0.0000 0.0000 'International Tables Vol C Tables 4.2.6.8 and 6.1.1.4'
N N 0.0061 0.0033 'International Tables Vol C Tables 4.2.6.8 and 6.1.1.4'
O O 0.0106 0.0060 'International Tables Vol C Tables 4.2.6.8 and 6.1.1.4'
Mg Mg 0.0486 0.0363 'International Tables Vol C Tables 4.2.6.8 and 6.1.1.4'
Si Si 0.0817 0.0704 'International Tables Vol C Tables 4.2.6.8 and 6.1.1.4'

loop_
_geom_angle_atom_site_label_1
_geom_angle_atom_site_label_2
_geom_angle_atom_site_label_3
_geom_angle
_geom_angle_site_symmetry_1
_geom_angle_site_symmetry_3
_geom_angle_publ_flag
N2 Mg O1 105.39(4) . . ?
N2 Mg N1 124.37(4) . 3_666 ?
O1 Mg N1 112.03(4) . 3_666 ?
N2 Mg N1 120.88(4) . . ?
O1 Mg N1 102.21(4) . . ?
N1 Mg N1 89.85(4) 3_666 . ?
C1 N1 Mg 118.10(7) . 3_666 ?
C1 N1 Mg 115.60(7) . . ?
Mg N1 Mg 90.15(4) 3_666 . ?
C6 C1 C2 117.34(11) . . ?
C6 C1 N1 119.68(11) . . ?
C2 C1 N1 122.97(11) . . ?
C3 C2 C1 120.94(13) . . ?
C4 C3 C2 120.96(13) . . ?
C3 C4 C5 118.85(13) . . ?
C4 C5 C6 120.69(14) . . ?
C5 C6 C1 121.18(13) . . ?
C7 O1 C10 109.18(9) . . ?
C7 O1 Mg 115.54(7) . . ?
C10 O1 Mg 135.27(7) . . ?
O1 C7 C8 104.11(10) . . ?
C7 C8 C9 101.74(10) . . ?
C10 C9 C8 102.74(10) . . ?
O1 C10 C9 105.27(10) . . ?
Si2 N2 Si1 124.08(6) . . ?
Si2 N2 Mg 115.07(5) . . ?
Si1 N2 Mg 120.83(6) . . ?
N2 Si1 C13 115.24(6) . . ?
N2 Si1 C11 111.81(6) . . ?
C13 Si1 C11 105.13(7) . . ?
N2 Si1 C12 111.66(6) . . ?
C13 Si1 C12 106.36(8) . . ?
C11 Si1 C12 105.98(8) . . ?
N2 Si2 C16 114.55(6) . . ?
N2 Si2 C15 110.68(6) . . ?
C16 Si2 C15 104.77(7) . . ?
N2 Si2 C14 113.26(6) . . ?
C16 Si2 C14 107.78(8) . . ?
C15 Si2 C14 105.05(8) . . ?

loop_
_geom_bond_atom_site_label_1
_geom_bond_atom_site_label_2
_geom_bond_distance
_geom_bond_site_symmetry_2
_geom_bond_publ_flag
Mg N2 2.0034(11) . ?
Mg O1 2.0255(9) . ?
Mg N1 2.1020(10) 3_666 ?
Mg N1 2.1404(11) . ?
N1 C1 1.4144(15) . ?
N1 Mg 2.1020(10) 3_666 ?
C1 C6 1.3990(18) . ?
C1 C2 1.4012(17) . ?
C2 C3 1.3885(19) . ?
C3 C4 1.379(2) . ?
C4 C5 1.385(2) . ?
C5 C6 1.3877(18) . ?
O1 C7 1.4632(14) . ?
O1 C10 1.4642(15) . ?
C7 C8 1.5074(18) . ?
C8 C9 1.5193(18) . ?
C9 C10 1.5122(18) . ?
N2 Si2 1.7022(10) . ?
N2 Si1 1.7049(10) . ?
Si1 C13 1.8772(15) . ?
Si1 C11 1.8791(14) . ?
Si1 C12 1.8808(15) . ?
Si2 C16 1.8738(15) . ?
Si2 C15 1.8819(15) . ?
Si2 C14 1.8849(15) . ?
